data_1563304
loop_
_publ_author_name
'Wang, Xiuli'
'Zhang, Jinxia'
'Liu, Guocheng'
'Lin, Hongyan'

_publ_section_title
;
 A series of Cd(II) complexes with \p--\p stacking and hydrogen bonding
 interactions: Structural diversities by varying the ligands
;
_journal_issue 2
_journal_name_full 'Journal of Solid State Chemistry'
_journal_page_first 280
_journal_page_last 288
_journal_paper_doi 10.1016/j.jssc.2010.11.016
_journal_volume 184
_journal_year 2011
_chemical_formula_sum 'C36 H34 Cd N10 O6'
_chemical_formula_weight 815.13
_space_group_IT_number 60
_space_group_name_Hall '-P 2n 2ab'
_space_group_name_H-M_alt 'P b c n'
_symmetry_cell_setting orthorhombic
_symmetry_space_group_name_H-M 'P b c n'
_atom_sites_solution_hydrogens geom
_atom_sites_solution_primary direct
_atom_sites_solution_secondary difmap
_audit_creation_method SHELXL-97
_cell_angle_alpha 90.000(5)
_cell_angle_beta 90.000(5)
_cell_angle_gamma 90.000(5)
_cell_formula_units_Z 4
_cell_length_a 13.805(5)
_cell_length_b 9.278(5)
_cell_length_c 25.858(5)
_cell_measurement_reflns_used 5103
_cell_measurement_temperature 293(2)
_cell_measurement_theta_max 28.1288
_cell_measurement_theta_min 2.6450
_cell_volume 3312(2)
_computing_cell_refinement 'Bruker XSCANS'
_computing_data_collection 'Bruker XSCANS'
_computing_data_reduction 'Bruker SHELXTL'
_computing_molecular_graphics 'Bruker SHELXTL'
_computing_publication_material 'Bruker SHELXTL'
_computing_structure_refinement 'SHELXL-97 (Sheldrick, 1997)'
_computing_structure_solution 'SHELXS-97 (Sheldrick, 1990)'
_diffrn_ambient_temperature 293(2)
_diffrn_measured_fraction_theta_full 0.999
_diffrn_measured_fraction_theta_max 0.999
_diffrn_measurement_device_type 'Bruker P4'
_diffrn_measurement_method '\w scans'
_diffrn_radiation_monochromator graphite
_diffrn_radiation_source 'fine-focus sealed tube'
_diffrn_radiation_type MoK\a
_diffrn_radiation_wavelength 0.71069
_diffrn_reflns_av_R_equivalents 0.0289
_diffrn_reflns_av_sigmaI/netI 0.0164
_diffrn_reflns_limit_h_max 18
_diffrn_reflns_limit_h_min -18
_diffrn_reflns_limit_k_max 12
_diffrn_reflns_limit_k_min -12
_diffrn_reflns_limit_l_max 34
_diffrn_reflns_limit_l_min -34
_diffrn_reflns_number 31413
_diffrn_reflns_theta_full 28.30
_diffrn_reflns_theta_max 28.30
_diffrn_reflns_theta_min 2.64
_exptl_absorpt_coefficient_mu 0.725
_exptl_absorpt_correction_T_max 0.8011
_exptl_absorpt_correction_T_min 0.7802
_exptl_absorpt_correction_type empirical
_exptl_absorpt_process_details SADABS
_exptl_crystal_colour yellow
_exptl_crystal_density_diffrn 1.635
_exptl_crystal_density_method 'not measured'
_exptl_crystal_description block
_exptl_crystal_F_000 1664
_exptl_crystal_size_max 0.36
_exptl_crystal_size_mid 0.34
_exptl_crystal_size_min 0.32
_refine_diff_density_max 1.047
_refine_diff_density_min -0.466
_refine_diff_density_rms 0.068
_refine_ls_extinction_method none
_refine_ls_goodness_of_fit_ref 1.059
_refine_ls_hydrogen_treatment constr
_refine_ls_matrix_type full
_refine_ls_number_parameters 220
_refine_ls_number_reflns 4123
_refine_ls_number_restraints 0
_refine_ls_restrained_S_all 1.059
_refine_ls_R_factor_all 0.0395
_refine_ls_R_factor_gt 0.0311
_refine_ls_shift/su_max 0.001
_refine_ls_shift/su_mean 0.000
_refine_ls_structure_factor_coef Fsqd
_refine_ls_weighting_details 'calc w=1/[\s^2^(Fo^2^)+(0.0489P)^2^+2.6324P] where P=(Fo^2^+2Fc^2^)/3'
_refine_ls_weighting_scheme calc
_refine_ls_wR_factor_gt 0.0879
_refine_ls_wR_factor_ref 0.0945
_reflns_number_gt 3368
_reflns_number_total 4123
_reflns_threshold_expression >2sigma(I)
_cod_data_source_file JSSC-2011-184-280.cif
_cod_data_source_block compound4
_cod_depositor_comments
;
The following automatic conversions were performed:

data item '_symmetry_cell_setting' value 'Orthorhombic' was changed
to 'orthorhombic' in accordance with the built-in table derived from
the CIF Core dictionary named 'cif_core.dic' version 2.4.5 last
updated on 2014-11-21.

Automatic conversion script
Id: cif_fix_values 8369 2020-08-20 11:38:08Z andrius 
;
_cod_original_sg_symbol_H-M Pbcn
_cod_database_code 1563304

loop_
_symmetry_equiv_pos_as_xyz
'x, y, z'
'-x+1/2, -y+1/2, z+1/2'
'x+1/2, -y+1/2, -z'
'-x, y, -z+1/2'
'-x, -y, -z'
'x-1/2, y-1/2, -z-1/2'
'-x-1/2, y-1/2, z'
'x, -y, z-1/2'

loop_
_atom_site_label
_atom_site_type_symbol
_atom_site_fract_x
_atom_site_fract_y
_atom_site_fract_z
_atom_site_U_iso_or_equiv
_atom_site_adp_type
_atom_site_occupancy
_atom_site_symmetry_multiplicity
_atom_site_calc_flag
_atom_site_refinement_flags
_atom_site_disorder_assembly
_atom_site_disorder_group
Cd1 Cd 1.0000 -0.42979(2) 0.7500 0.02657(9) Uani 1 2 d S . .
O1 O 0.96646(11) -0.58642(15) 0.81232(6) 0.0250(3) Uani 1 1 d . . .
O1W O 0.75522(16) 0.0905(2) 0.91654(10) 0.0680(6) Uani 1 1 d . . .
H1WA H 0.7141 0.1161 0.9392 0.082 Uiso 1 1 d R . .
H1WB H 0.7524 0.0020 0.9082 0.082 Uiso 1 1 d R . .
O2W O 0.80526(5) 0.34205(8) 0.86499(3) 0.0606(6) Uani 1 1 d . . .
H2WB H 0.8608 0.3465 0.8509 0.073 Uiso 1 1 d R . .
H2WA H 0.7971 0.2667 0.8831 0.073 Uiso 1 1 d R . .
N1 N 1.16594(5) -0.37572(8) 0.76359(3) 0.0277(4) Uani 1 1 d R . .
N2 N 1.01398(5) -0.24940(8) 0.81421(3) 0.0297(4) Uani 1 1 d R . .
N3 N 1.37861(5) -0.07291(8) 0.87248(3) 0.0296(4) Uani 1 1 d R . .
H3B H 1.4415 -0.0810 0.8580 0.070(10) Uiso 1 1 d R . .
N4 N 1.25270(5) 0.02531(8) 0.91581(3) 0.0327(4) Uani 1 1 d R . .
N5 N 1.57937(5) 0.16114(8) 0.96662(3) 0.0435(5) Uani 1 1 d R . .
C1 C 1.18632(5) -0.27526(8) 0.80024(3) 0.0247(4) Uani 1 1 d R . .
C2 C 1.33577(5) -0.39812(8) 0.74619(3) 0.0367(5) Uani 1 1 d R . .
H2A H 1.3847 -0.4413 0.7269 0.044 Uiso 1 1 calc R . .
C3 C 1.35817(16) -0.2982(2) 0.78320(9) 0.0325(5) Uani 1 1 d . . .
H3A H 1.4223 -0.2727 0.7894 0.039 Uiso 1 1 calc R . .
C4 C 1.28271(14) -0.2345(2) 0.81183(8) 0.0260(4) Uani 1 1 d . . .
C5 C 1.29574(15) -0.1311(2) 0.85215(8) 0.0272(4) Uani 1 1 d . . .
C6 C 1.21926(16) -0.0692(2) 0.87881(9) 0.0298(4) Uani 1 1 d . . .
C7 C 1.12133(16) -0.1046(2) 0.86623(8) 0.0299(4) Uani 1 1 d . . .
C8 C 1.04058(18) -0.0407(3) 0.88962(10) 0.0402(5) Uani 1 1 d . . .
H8A H 1.0489 0.0304 0.9146 0.048 Uiso 1 1 calc R . .
C9 C 0.94932(18) -0.0830(3) 0.87565(11) 0.0436(6) Uani 1 1 d . . .
H9A H 0.8951 -0.0418 0.8910 0.052 Uiso 1 1 calc R . .
C10 C 0.93932(16) -0.1886(3) 0.83812(9) 0.0359(5) Uani 1 1 d . . .
H10A H 0.8772 -0.2183 0.8292 0.043 Uiso 1 1 calc R . .
C11 C 1.10496(15) -0.2083(2) 0.82761(8) 0.0265(4) Uani 1 1 d . . .
C12 C 1.23937(19) -0.4347(2) 0.73755(9) 0.0343(5) Uani 1 1 d . . .
H12A H 1.2255 -0.5035 0.7125 0.041 Uiso 1 1 calc R . .
C13 C 1.34812(16) 0.0201(2) 0.91076(8) 0.0311(4) Uani 1 1 d . . .
C14 C 1.41586(17) 0.1026(2) 0.94296(8) 0.0322(5) Uani 1 1 d . . .
C15 C 1.51501(18) 0.0889(3) 0.93799(10) 0.0369(5) Uani 1 1 d . . .
H15A H 1.5385 0.0254 0.9131 0.044 Uiso 1 1 calc R . .
C17 C 1.5452(2) 0.2526(3) 1.00194(11) 0.0491(7) Uani 1 1 d . . .
H17A H 1.5890 0.3045 1.0219 0.059 Uiso 1 1 calc R . .
C18 C 1.4468(2) 0.2733(3) 1.01009(11) 0.0515(7) Uani 1 1 d . . .
H18A H 1.4256 0.3374 1.0353 0.062 Uiso 1 1 calc R . .
C19 C 1.38092(18) 0.1982(3) 0.98047(10) 0.0438(6) Uani 1 1 d . . .
H19A H 1.3147 0.2107 0.9853 0.053 Uiso 1 1 calc R . .

loop_
_atom_site_aniso_label
_atom_site_aniso_U_11
_atom_site_aniso_U_22
_atom_site_aniso_U_33
_atom_site_aniso_U_23
_atom_site_aniso_U_13
_atom_site_aniso_U_12
Cd1 0.02316(13) 0.02867(13) 0.02788(13) 0.000 -0.00283(8) 0.000
O1 0.0177(6) 0.0301(7) 0.0272(7) 0.0072(6) -0.0023(6) -0.0016(5)
O1W 0.0453(12) 0.0603(13) 0.0984(18) -0.0142(13) 0.0170(13) 0.0013(10)
O2W 0.0496(12) 0.0642(13) 0.0679(13) 0.0090(11) 0.0153(10) -0.0021(10)
N1 0.0259(9) 0.0290(9) 0.0283(8) -0.0034(7) -0.0013(7) -0.0007(7)
N2 0.0258(9) 0.0317(9) 0.0317(9) -0.0021(8) -0.0007(7) 0.0002(7)
N3 0.0267(9) 0.0326(9) 0.0295(9) -0.0050(7) -0.0006(7) -0.0036(7)
N4 0.0301(9) 0.0369(10) 0.0310(9) -0.0086(8) 0.0014(8) -0.0043(8)
N5 0.0347(11) 0.0556(13) 0.0402(11) -0.0122(10) -0.0015(9) -0.0051(10)
C1 0.0249(9) 0.0242(9) 0.0251(9) -0.0003(7) -0.0002(7) -0.0010(7)
C2 0.0297(12) 0.0413(12) 0.0390(13) -0.0110(10) 0.0071(9) 0.0013(10)
C3 0.0247(10) 0.0351(11) 0.0377(11) -0.0060(9) 0.0028(9) -0.0014(9)
C4 0.0245(9) 0.0262(9) 0.0275(9) -0.0013(8) 0.0007(8) 0.0001(8)
C5 0.0256(10) 0.0278(10) 0.0283(10) -0.0022(8) 0.0008(8) -0.0026(8)
C6 0.0280(11) 0.0301(10) 0.0313(10) -0.0058(8) 0.0016(8) -0.0001(8)
C7 0.0271(11) 0.0295(10) 0.0330(11) -0.0041(9) 0.0011(8) 0.0004(8)
C8 0.0322(12) 0.0423(13) 0.0460(14) -0.0152(11) 0.0033(11) 0.0026(10)
C9 0.0268(12) 0.0516(15) 0.0523(15) -0.0157(12) 0.0038(11) 0.0082(10)
C10 0.0234(10) 0.0430(12) 0.0414(12) -0.0058(10) -0.0007(9) 0.0020(9)
C11 0.0251(9) 0.0269(9) 0.0275(9) 0.0009(8) 0.0006(8) -0.0007(8)
C12 0.0337(12) 0.0357(12) 0.0333(11) -0.0098(9) 0.0011(10) 0.0005(9)
C13 0.0325(11) 0.0329(11) 0.0279(10) -0.0046(9) -0.0006(8) -0.0030(9)
C14 0.0335(12) 0.0355(11) 0.0276(10) -0.0043(9) -0.0009(9) -0.0062(9)
C15 0.0369(13) 0.0422(13) 0.0317(12) -0.0092(10) 0.0001(9) -0.0033(10)
C17 0.0414(14) 0.0618(17) 0.0441(14) -0.0213(13) -0.0040(11) -0.0089(12)
C18 0.0467(15) 0.0619(18) 0.0458(15) -0.0288(13) 0.0021(12) -0.0057(13)
C19 0.0347(13) 0.0545(15) 0.0422(13) -0.0162(12) 0.0025(10) -0.0028(11)

loop_
_atom_type_symbol
_atom_type_description
_atom_type_scat_dispersion_real
_atom_type_scat_dispersion_imag
_atom_type_scat_source
C C 0.0033 0.0016 'International Tables Vol C Tables 4.2.6.8 and 6.1.1.4'
H H 0.0000 0.0000 'International Tables Vol C Tables 4.2.6.8 and 6.1.1.4'
N N 0.0061 0.0033 'International Tables Vol C Tables 4.2.6.8 and 6.1.1.4'
O O 0.0106 0.0060 'International Tables Vol C Tables 4.2.6.8 and 6.1.1.4'
Cd Cd -0.8075 1.2024 'International Tables Vol C Tables 4.2.6.8 and 6.1.1.4'

loop_
_geom_angle_atom_site_label_1
_geom_angle_atom_site_label_2
_geom_angle_atom_site_label_3
_geom_angle
_geom_angle_site_symmetry_1
_geom_angle_site_symmetry_3
O1 Cd1 O1 98.17(8) . 4_756
O1 Cd1 N2 88.32(5) . .
O1 Cd1 N2 162.98(4) 4_756 .
O1 Cd1 N2 162.98(4) . 4_756
O1 Cd1 N2 88.32(5) 4_756 4_756
N2 Cd1 N2 89.9 . 4_756
O1 Cd1 N1 103.45(4) . .
O1 Cd1 N1 92.55(4) 4_756 .
N2 Cd1 N1 70.6 . .
N2 Cd1 N1 91.9 4_756 .
O1 Cd1 N1 92.55(4) . 4_756
O1 Cd1 N1 103.45(4) 4_756 4_756
N2 Cd1 N1 91.9 . 4_756
N2 Cd1 N1 70.6 4_756 4_756
N1 Cd1 N1 155.6 . 4_756
H1WA O1W H1WB 114.6 . .
H2WB O2W H2WA 113.3 . .
C12 N1 C1 118.43(11) . .
C12 N1 Cd1 124.91(11) . .
C1 N1 Cd1 116.6 . .
C10 N2 C11 118.67(14) . .
C10 N2 Cd1 124.36(11) . .
C11 N2 Cd1 116.96(9) . .
C5 N3 C13 105.50(13) . .
C5 N3 H3B 125.6 . .
C13 N3 H3B 127.7 . .
C13 N4 C6 103.99(14) . .
C17 N5 C15 117.62(17) . .
N1 C1 C4 121.71(9) . .
N1 C1 C11 117.96(9) . .
C4 C1 C11 120.32(13) . .
C3 C2 C12 119.60(14) . .
C3 C2 H2A 120.2 . .
C12 C2 H2A 120.2 . .
C2 C3 C4 119.02(18) . .
C2 C3 H3A 120.5 . .
C4 C3 H3A 120.5 . .
C3 C4 C1 118.17(17) . .
C3 C4 C5 124.93(19) . .
C1 C4 C5 116.90(16) . .
N3 C5 C6 106.39(16) . .
N3 C5 C4 130.54(18) . .
C6 C5 C4 123.07(19) . .
N4 C6 C5 110.74(18) . .
N4 C6 C7 128.43(18) . .
C5 C6 C7 120.83(19) . .
C8 C7 C11 118.0(2) . .
C8 C7 C6 123.9(2) . .
C11 C7 C6 118.13(19) . .
C9 C8 C7 119.8(2) . .
C9 C8 H8A 120.1 . .
C7 C8 H8A 120.1 . .
C8 C9 C10 118.7(2) . .
C8 C9 H9A 120.7 . .
C10 C9 H9A 120.7 . .
N2 C10 C9 123.3(2) . .
N2 C10 H10A 118.3 . .
C9 C10 H10A 118.3 . .
N2 C11 C7 121.51(17) . .
N2 C11 C1 117.82(15) . .
C7 C11 C1 120.67(17) . .
N1 C12 C2 123.04(18) . .
N1 C12 H12A 118.5 . .
C2 C12 H12A 118.5 . .
N4 C13 N3 113.38(16) . .
N4 C13 C14 123.99(18) . .
N3 C13 C14 122.63(19) . .
C15 C14 C19 117.7(2) . .
C15 C14 C13 122.1(2) . .
C19 C14 C13 120.3(2) . .
N5 C15 C14 124.2(2) . .
N5 C15 H15A 117.9 . .
C14 C15 H15A 117.9 . .
N5 C17 C18 122.6(2) . .
N5 C17 H17A 118.7 . .
C18 C17 H17A 118.7 . .
C19 C18 C17 119.4(2) . .
C19 C18 H18A 120.3 . .
C17 C18 H18A 120.3 . .
C18 C19 C14 118.5(2) . .
C18 C19 H19A 120.7 . .
C14 C19 H19A 120.7 . .

loop_
_geom_bond_atom_site_label_1
_geom_bond_atom_site_label_2
_geom_bond_distance
_geom_bond_site_symmetry_2
Cd1 O1 2.2188(15) .
Cd1 O1 2.2188(15) 4_756
Cd1 N2 2.3653 .
Cd1 N2 2.3653 4_756
Cd1 N1 2.3712 .
Cd1 N1 2.3712 4_756
O1W H1WA 0.8500 .
O1W H1WB 0.8500 .
O2W H2WB 0.8501 .
O2W H2WA 0.8500 .
N1 C12 1.334(3) .
N1 C1 1.3587 .
N2 C10 1.328(2) .
N2 C11 1.358(2) .
N3 C5 1.370(2) .
N3 C13 1.379(2) .
N3 H3B 0.9489 .
N4 C13 1.325(2) .
N4 C6 1.378(2) .
N5 C17 1.333(3) .
N5 C15 1.336(3) .
C1 C4 1.415(2) .
C1 C11 1.466(2) .
C2 C3 1.368(2) .
C2 C12 1.392(3) .
C2 H2A 0.9300 .
C3 C4 1.408(3) .
C3 H3A 0.9300 .
C4 C5 1.428(3) .
C5 C6 1.385(3) .
C6 C7 1.429(3) .
C7 C8 1.400(3) .
C7 C11 1.405(3) .
C8 C9 1.368(4) .
C8 H8A 0.9300 .
C9 C10 1.385(3) .
C9 H9A 0.9300 .
C10 H10A 0.9300 .
C12 H12A 0.9300 .
C13 C14 1.467(3) .
C14 C15 1.381(3) .
C14 C19 1.400(3) .
C15 H15A 0.9300 .
C17 C18 1.388(4) .
C17 H17A 0.9300 .
C18 C19 1.379(3) .
C18 H18A 0.9300 .
C19 H19A 0.9300 .
